data_4133509
loop_
_publ_author_name
'Farndon, Joshua J.'
'Young, Tom A.'
'Bower, John F.'

_publ_section_title
;
 Stereospecific Alkene Aziridination Using a Bifunctional Amino-Reagent:
 An Aza-Prilezhaev Reaction.
;
_journal_issue 51
_journal_name_full 'Journal of the American Chemical Society'
_journal_page_first 17846
_journal_page_last 17850
_journal_paper_doi 10.1021/jacs.8b10485
_journal_volume 140
_journal_year 2018
_chemical_formula_moiety 'C20 H21 F3 N2 O6 S, C4 H10 O'
_chemical_formula_sum 'C24 H31 F3 N2 O7 S'
_chemical_formula_weight 548.57
_space_group_crystal_system monoclinic
_space_group_IT_number 14
_space_group_name_Hall '-P 2ybc'
_space_group_name_H-M_alt 'P 1 21/c 1'
_atom_sites_solution_hydrogens geom
_atom_sites_solution_primary dual
_audit_creation_date 2018-08-20
_audit_creation_method
;
Olex2 1.2
(compiled 2018.05.29 svn.r3508 for OlexSys, GUI svn.r5506)
;
_cell_angle_alpha 90
_cell_angle_beta 113.396(4)
_cell_angle_gamma 90
_cell_formula_units_Z 4
_cell_length_a 16.3198(11)
_cell_length_b 12.4080(8)
_cell_length_c 13.9800(10)
_cell_measurement_reflns_used 6586
_cell_measurement_temperature 100(2)
_cell_measurement_theta_max 25.97
_cell_measurement_theta_min 2.28
_cell_volume 2598.1(3)
_computing_cell_refinement 'SAINT V8.38A (Bruker, 2016)'
_computing_data_collection 'Bruker Apex suite'
_computing_data_reduction 'SAINT V8.38A (Bruker, 2016)'
_computing_molecular_graphics 'Olex2 (Dolomanov et al., 2009)'
_computing_publication_material 'Olex2 (Dolomanov et al., 2009)'
_computing_structure_refinement 'ShelXL (Sheldrick, 2015)'
_computing_structure_solution 'ShelXT (Sheldrick, 2015)'
_diffrn_ambient_temperature 100(2)
_diffrn_detector 'Bruker area detector'
_diffrn_detector_type 'CCD area detector'
_diffrn_measured_fraction_theta_full 1.000
_diffrn_measured_fraction_theta_max 1.000
_diffrn_measurement_device 'Bruker Apex II kappa CCD area detector'
_diffrn_measurement_device_type 'Bruker APEX-II CCD'
_diffrn_measurement_method '\f and \w scans'
_diffrn_radiation_monochromator graphite
_diffrn_radiation_type MoK\a
_diffrn_radiation_wavelength 0.71073
_diffrn_reflns_av_R_equivalents 0.0855
_diffrn_reflns_av_unetI/netI 0.0508
_diffrn_reflns_Laue_measured_fraction_full 1.000
_diffrn_reflns_Laue_measured_fraction_max 1.000
_diffrn_reflns_limit_h_max 20
_diffrn_reflns_limit_h_min -20
_diffrn_reflns_limit_k_max 15
_diffrn_reflns_limit_k_min -14
_diffrn_reflns_limit_l_max 17
_diffrn_reflns_limit_l_min -17
_diffrn_reflns_number 40191
_diffrn_reflns_point_group_measured_fraction_full 1.000
_diffrn_reflns_point_group_measured_fraction_max 1.000
_diffrn_reflns_theta_full 25.242
_diffrn_reflns_theta_max 26.370
_diffrn_reflns_theta_min 2.131
_diffrn_source 'fine-focus sealed tube'
_diffrn_standards_number 0
_exptl_absorpt_coefficient_mu 0.192
_exptl_absorpt_correction_T_max 0.7456
_exptl_absorpt_correction_T_min 0.4439
_exptl_absorpt_correction_type multi-scan
_exptl_absorpt_process_details
'SADABS-2016/2 (Bruker,2016/2) was used for absorption correction. wR2(int) was 0.1108 before and 0.0820 after correction. The Ratio of minimum to maximum transmission is 0.5954. The \l/2 correction factor is Not present.'
_exptl_crystal_colour colourless
_exptl_crystal_colour_primary colourless
_exptl_crystal_density_diffrn 1.402
_exptl_crystal_description block
_exptl_crystal_F_000 1152
_exptl_crystal_size_max 0.387
_exptl_crystal_size_mid 0.375
_exptl_crystal_size_min 0.248
_refine_diff_density_max 0.544
_refine_diff_density_min -0.573
_refine_diff_density_rms 0.060
_refine_ls_extinction_method none
_refine_ls_goodness_of_fit_ref 0.968
_refine_ls_hydrogen_treatment constr
_refine_ls_matrix_type full
_refine_ls_number_parameters 337
_refine_ls_number_reflns 5324
_refine_ls_number_restraints 0
_refine_ls_restrained_S_all 0.968
_refine_ls_R_factor_all 0.0630
_refine_ls_R_factor_gt 0.0436
_refine_ls_shift/su_max 0.001
_refine_ls_shift/su_mean 0.000
_refine_ls_structure_factor_coef Fsqd
_refine_ls_weighting_details 'w=1/[\s^2^(Fo^2^)+(0.1000P)^2^] where P=(Fo^2^+2Fc^2^)/3'
_refine_ls_weighting_scheme calc
_refine_ls_wR_factor_gt 0.1219
_refine_ls_wR_factor_ref 0.1402
_reflns_Friedel_coverage 0.000
_reflns_number_gt 4107
_reflns_number_total 5324
_reflns_threshold_expression 'I > 2\s(I)'
_cod_data_source_file ja8b10485_si_003.cif
_cod_data_source_block testm1
_cod_database_code 4133509
_shelx_shelxl_version_number 2017/1
_shelx_space_group_comment
;
The symmetry employed for this shelxl refinement is uniquely defined
by the following loop, which should always be used as a source of
symmetry information in preference to the above space-group names.
They are only intended as comments.
;
_shelx_estimated_absorpt_t_max 0.954
_shelx_estimated_absorpt_t_min 0.929
_olex2_refinement_description
;
1. Fixed Uiso
 At 1.2 times of:
  All C(H) groups, All C(H,H) groups
 At 1.5 times of:
  All C(H,H,H) groups
2.a Ternary CH refined with riding coordinates:
 C8(H8), C11(H11)
2.b Secondary CH2 refined with riding coordinates:
 C9(H9A,H9B), C12(H12A,H12B), C13(H13A,H13B), C14(H14A,H14B), C22(H22A,H22B),
 C23(H23A,H23B)
2.c Aromatic/amide H refined with riding coordinates:
 C2(H2), C3(H3), C5(H5), C6(H6), C16(H16), C17(H17), C19(H19), C20(H20)
2.d Idealised Me refined as rotating group:
 C1(H1A,H1B,H1C), C21(H21A,H21B,H21C), C24(H24A,H24B,H24C)
;
_olex2_submission_special_instructions 'No special instructions were received'

loop_
_space_group_symop_operation_xyz
'x, y, z'
'-x, y+1/2, -z+1/2'
'-x, -y, -z'
'x, -y-1/2, z-1/2'

loop_
_atom_site_label
_atom_site_type_symbol
_atom_site_fract_x
_atom_site_fract_y
_atom_site_fract_z
_atom_site_U_iso_or_equiv
_atom_site_adp_type
_atom_site_occupancy
_atom_site_site_symmetry_order
_atom_site_calc_flag
_atom_site_refinement_flags_posn
S1 S 0.90277(3) 0.39949(4) 0.74713(4) 0.01870(15) Uani 1 1 d .
F1 F 0.71622(8) 0.50878(11) 0.18288(10) 0.0386(4) Uani 1 1 d .
F2 F 0.84135(9) 0.49442(11) 0.16537(10) 0.0343(3) Uani 1 1 d .
F3 F 0.81523(9) 0.63270(10) 0.24216(11) 0.0375(3) Uani 1 1 d .
O1 O 0.58364(9) 0.06000(11) 0.34063(12) 0.0291(4) Uani 1 1 d .
O2 O 0.80247(9) 0.49891(10) 0.39650(11) 0.0198(3) Uani 1 1 d .
O3 O 0.96991(9) 0.40805(11) 0.70589(11) 0.0231(3) Uani 1 1 d .
O4 O 0.89713(10) 0.30536(10) 0.80327(11) 0.0259(3) Uani 1 1 d .
O5 O 0.97188(9) 0.85782(11) 1.01221(12) 0.0272(3) Uani 1 1 d .
O6 O 0.89795(10) 0.76936(12) 1.08515(12) 0.0299(4) Uani 1 1 d .
N1 N 0.80739(10) 0.41393(12) 0.65039(13) 0.0189(4) Uani 1 1 d .
N2 N 0.93322(11) 0.77730(13) 1.02260(13) 0.0215(4) Uani 1 1 d .
C1 C 0.50657(14) 0.06075(18) 0.24588(18) 0.0309(5) Uani 1 1 d .
H1A H 0.523189 0.083029 0.188729 0.046 Uiso 1 1 calc GR
H1B H 0.462706 0.111455 0.251624 0.046 Uiso 1 1 calc GR
H1C H 0.480603 -0.011706 0.231858 0.046 Uiso 1 1 calc GR
C2 C 0.77050(13) 0.22949(15) 0.49054(15) 0.0203(4) Uani 1 1 d .
H2 H 0.823803 0.222866 0.551604 0.024 Uiso 1 1 calc R
C3 C 0.71239(13) 0.14301(15) 0.45710(16) 0.0222(4) Uani 1 1 d .
H3 H 0.725738 0.077612 0.495600 0.027 Uiso 1 1 calc R
C4 C 0.63507(13) 0.15153(15) 0.36796(16) 0.0218(4) Uani 1 1 d .
C5 C 0.61394(12) 0.24671(16) 0.31145(15) 0.0206(4) Uani 1 1 d .
H5 H 0.560530 0.252955 0.250467 0.025 Uiso 1 1 calc R
C6 C 0.67340(13) 0.33346(15) 0.34659(16) 0.0199(4) Uani 1 1 d .
H6 H 0.659782 0.399082 0.308450 0.024 Uiso 1 1 calc R
C7 C 0.75135(12) 0.32614(14) 0.43529(15) 0.0180(4) Uani 1 1 d .
C8 C 0.81337(12) 0.42207(15) 0.47665(15) 0.0174(4) Uani 1 1 d .
H8 H 0.876458 0.395694 0.505255 0.021 Uiso 1 1 calc R
C9 C 0.84591(13) 0.46634(16) 0.33163(15) 0.0215(4) Uani 1 1 d .
H9A H 0.838838 0.387730 0.318919 0.026 Uiso 1 1 calc R
H9B H 0.910462 0.482936 0.365394 0.026 Uiso 1 1 calc R
C10 C 0.80449(14) 0.52610(17) 0.23134(17) 0.0254(5) Uani 1 1 d .
C11 C 0.79783(13) 0.48627(15) 0.56200(15) 0.0197(4) Uani 1 1 d .
H11 H 0.842382 0.546082 0.587070 0.024 Uiso 1 1 calc R
C12 C 0.70328(13) 0.53184(17) 0.53032(17) 0.0257(5) Uani 1 1 d .
H12A H 0.704995 0.602286 0.564322 0.031 Uiso 1 1 calc R
H12B H 0.674098 0.541440 0.453829 0.031 Uiso 1 1 calc R
C13 C 0.65347(14) 0.44872(18) 0.56703(18) 0.0287(5) Uani 1 1 d .
H13A H 0.629576 0.390177 0.515221 0.034 Uiso 1 1 calc R
H13B H 0.603560 0.482476 0.579359 0.034 Uiso 1 1 calc R
C14 C 0.72443(14) 0.40604(18) 0.66846(18) 0.0266(5) Uani 1 1 d .
H14A H 0.727920 0.450828 0.728565 0.032 Uiso 1 1 calc R
H14B H 0.711972 0.330478 0.681085 0.032 Uiso 1 1 calc R
C15 C 0.91525(12) 0.51095(15) 0.83100(15) 0.0173(4) Uani 1 1 d .
C16 C 0.95073(12) 0.60716(15) 0.81262(15) 0.0191(4) Uani 1 1 d .
H16 H 0.970310 0.612277 0.757214 0.023 Uiso 1 1 calc R
C17 C 0.95708(12) 0.69515(15) 0.87612(15) 0.0188(4) Uani 1 1 d .
H17 H 0.980950 0.761605 0.865171 0.023 Uiso 1 1 calc R
C18 C 0.92788(12) 0.68394(15) 0.95569(15) 0.0184(4) Uani 1 1 d .
C19 C 0.89321(12) 0.58861(15) 0.97539(15) 0.0197(4) Uani 1 1 d .
H19 H 0.874053 0.583659 1.031142 0.024 Uiso 1 1 calc R
C20 C 0.88716(12) 0.50102(15) 0.91213(15) 0.0183(4) Uani 1 1 d .
H20 H 0.863968 0.434483 0.924021 0.022 Uiso 1 1 calc R
O7 O 0.59225(9) 0.79871(13) 0.38308(12) 0.0320(4) Uani 1 1 d .
C21 C 0.5017(2) 0.8121(4) 0.4796(3) 0.0801(13) Uani 1 1 d .
H21A H 0.456945 0.850767 0.420990 0.120 Uiso 1 1 calc GR
H21B H 0.500499 0.838331 0.545125 0.120 Uiso 1 1 calc GR
H21C H 0.488380 0.734754 0.472541 0.120 Uiso 1 1 calc GR
C22 C 0.59204(16) 0.83087(19) 0.47979(18) 0.0336(5) Uani 1 1 d .
H22A H 0.607589 0.908229 0.491789 0.040 Uiso 1 1 calc R
H22B H 0.637176 0.789059 0.536765 0.040 Uiso 1 1 calc R
C23 C 0.67607(14) 0.81823(18) 0.37782(19) 0.0323(5) Uani 1 1 d .
H23A H 0.721418 0.768440 0.425334 0.039 Uiso 1 1 calc R
H23B H 0.695494 0.892992 0.400195 0.039 Uiso 1 1 calc R
C24 C 0.66831(18) 0.8018(2) 0.2693(2) 0.0467(7) Uani 1 1 d .
H24A H 0.622294 0.849972 0.222333 0.070 Uiso 1 1 calc GR
H24B H 0.651819 0.726839 0.248660 0.070 Uiso 1 1 calc GR
H24C H 0.725688 0.817919 0.265419 0.070 Uiso 1 1 calc GR

loop_
_atom_site_aniso_label
_atom_site_aniso_U_11
_atom_site_aniso_U_22
_atom_site_aniso_U_33
_atom_site_aniso_U_23
_atom_site_aniso_U_13
_atom_site_aniso_U_12
S1 0.0220(3) 0.0156(2) 0.0176(3) -0.00129(18) 0.0070(2) 0.00092(17)
F1 0.0251(7) 0.0578(9) 0.0248(7) 0.0096(6) 0.0013(6) -0.0074(6)
F2 0.0368(7) 0.0489(8) 0.0195(7) -0.0003(6) 0.0136(6) -0.0111(6)
F3 0.0441(8) 0.0269(7) 0.0389(8) 0.0104(6) 0.0137(7) -0.0015(5)
O1 0.0261(8) 0.0205(7) 0.0335(9) 0.0010(6) 0.0042(7) -0.0059(6)
O2 0.0230(7) 0.0199(7) 0.0176(7) 0.0021(5) 0.0094(6) 0.0003(5)
O3 0.0231(7) 0.0252(7) 0.0227(8) -0.0041(6) 0.0112(6) 0.0026(5)
O4 0.0364(8) 0.0167(7) 0.0232(8) 0.0015(6) 0.0102(7) 0.0009(6)
O5 0.0268(8) 0.0193(7) 0.0319(9) -0.0035(6) 0.0078(7) -0.0021(6)
O6 0.0382(9) 0.0300(8) 0.0254(8) -0.0051(7) 0.0169(7) 0.0028(6)
N1 0.0211(8) 0.0194(8) 0.0176(9) -0.0009(7) 0.0092(7) -0.0032(6)
N2 0.0213(8) 0.0198(8) 0.0197(9) -0.0006(7) 0.0043(7) 0.0025(6)
C1 0.0221(10) 0.0304(11) 0.0341(13) -0.0051(10) 0.0048(9) -0.0055(8)
C2 0.0201(9) 0.0210(9) 0.0170(10) -0.0004(8) 0.0043(8) 0.0024(7)
C3 0.0254(10) 0.0171(9) 0.0241(11) 0.0014(8) 0.0099(9) 0.0014(7)
C4 0.0219(10) 0.0181(9) 0.0259(11) -0.0043(8) 0.0101(9) -0.0034(7)
C5 0.0165(9) 0.0255(10) 0.0177(10) -0.0025(8) 0.0047(8) 0.0010(7)
C6 0.0195(9) 0.0202(9) 0.0209(10) 0.0026(8) 0.0088(8) 0.0020(7)
C7 0.0195(9) 0.0178(9) 0.0182(10) -0.0028(8) 0.0091(8) 0.0006(7)
C8 0.0174(9) 0.0191(9) 0.0159(10) 0.0019(7) 0.0067(8) 0.0001(7)
C9 0.0239(10) 0.0249(10) 0.0164(10) 0.0000(8) 0.0088(8) -0.0004(8)
C10 0.0247(10) 0.0305(11) 0.0199(11) 0.0000(9) 0.0076(9) -0.0064(8)
C11 0.0229(10) 0.0166(9) 0.0196(10) 0.0007(8) 0.0086(8) -0.0010(7)
C12 0.0255(10) 0.0265(11) 0.0249(11) -0.0011(9) 0.0097(9) 0.0052(8)
C13 0.0223(10) 0.0354(12) 0.0302(12) -0.0043(10) 0.0122(9) 0.0005(8)
C14 0.0230(10) 0.0327(11) 0.0274(12) -0.0032(9) 0.0135(9) -0.0064(8)
C15 0.0169(9) 0.0182(9) 0.0144(9) -0.0002(7) 0.0034(7) 0.0007(7)
C16 0.0200(9) 0.0205(9) 0.0177(10) 0.0031(8) 0.0083(8) 0.0011(7)
C17 0.0187(9) 0.0165(9) 0.0195(10) 0.0029(8) 0.0058(8) -0.0010(7)
C18 0.0158(9) 0.0175(9) 0.0192(10) -0.0008(8) 0.0042(8) 0.0020(7)
C19 0.0212(10) 0.0216(10) 0.0163(10) 0.0031(8) 0.0075(8) 0.0028(7)
C20 0.0192(9) 0.0172(9) 0.0176(10) 0.0026(8) 0.0066(8) -0.0003(7)
O7 0.0255(8) 0.0426(9) 0.0305(9) -0.0123(7) 0.0139(7) -0.0112(6)
C21 0.061(2) 0.142(4) 0.056(2) -0.048(2) 0.0428(18) -0.042(2)
C22 0.0359(12) 0.0362(12) 0.0262(12) -0.0038(10) 0.0098(10) -0.0041(10)
C23 0.0243(11) 0.0301(11) 0.0432(14) 0.0006(10) 0.0141(10) -0.0011(9)
C24 0.0433(15) 0.0516(16) 0.0561(18) -0.0095(14) 0.0312(14) -0.0073(12)

loop_
_atom_type_symbol
_atom_type_description
_atom_type_scat_dispersion_real
_atom_type_scat_dispersion_imag
_atom_type_scat_source
C C 0.0033 0.0016 'International Tables Vol C Tables 4.2.6.8 and 6.1.1.4'
H H 0.0000 0.0000 'International Tables Vol C Tables 4.2.6.8 and 6.1.1.4'
F F 0.0171 0.0103 'International Tables Vol C Tables 4.2.6.8 and 6.1.1.4'
N N 0.0061 0.0033 'International Tables Vol C Tables 4.2.6.8 and 6.1.1.4'
O O 0.0106 0.0060 'International Tables Vol C Tables 4.2.6.8 and 6.1.1.4'
S S 0.1246 0.1234 'International Tables Vol C Tables 4.2.6.8 and 6.1.1.4'

loop_
_geom_angle_atom_site_label_1
_geom_angle_atom_site_label_2
_geom_angle_atom_site_label_3
_geom_angle
O3 S1 O4 120.55(8)
O3 S1 N1 106.97(9)
O3 S1 C15 107.68(8)
O4 S1 N1 107.41(8)
O4 S1 C15 106.85(9)
N1 S1 C15 106.66(8)
C4 O1 C1 118.14(16)
C9 O2 C8 112.00(14)
C11 N1 S1 120.76(12)
C14 N1 S1 119.58(14)
C14 N1 C11 112.47(15)
O5 N2 O6 124.15(17)
O5 N2 C18 118.17(16)
O6 N2 C18 117.67(16)
O1 C1 H1A 109.5
O1 C1 H1B 109.5
O1 C1 H1C 109.5
H1A C1 H1B 109.5
H1A C1 H1C 109.5
H1B C1 H1C 109.5
C3 C2 H2 119.8
C3 C2 C7 120.47(18)
C7 C2 H2 119.8
C2 C3 H3 119.9
C4 C3 C2 120.21(18)
C4 C3 H3 119.9
O1 C4 C3 115.23(17)
O1 C4 C5 124.05(18)
C3 C4 C5 120.72(18)
C4 C5 H5 120.9
C4 C5 C6 118.29(18)
C6 C5 H5 120.9
C5 C6 H6 119.1
C7 C6 C5 121.77(18)
C7 C6 H6 119.1
C2 C7 C8 119.63(17)
C6 C7 C2 118.54(17)
C6 C7 C8 121.75(17)
O2 C8 C7 111.59(15)
O2 C8 H8 108.7
O2 C8 C11 104.81(14)
C7 C8 H8 108.7
C7 C8 C11 114.25(15)
C11 C8 H8 108.7
O2 C9 H9A 110.1
O2 C9 H9B 110.1
O2 C9 C10 107.80(16)
H9A C9 H9B 108.5
C10 C9 H9A 110.1
C10 C9 H9B 110.1
F1 C10 F2 106.83(17)
F1 C10 C9 112.95(17)
F2 C10 C9 109.92(17)
F3 C10 F1 106.37(17)
F3 C10 F2 107.04(16)
F3 C10 C9 113.35(18)
N1 C11 C8 109.73(15)
N1 C11 H11 109.6
N1 C11 C12 102.96(15)
C8 C11 H11 109.6
C12 C11 C8 115.09(17)
C12 C11 H11 109.6
C11 C12 H12A 110.7
C11 C12 H12B 110.7
H12A C12 H12B 108.8
C13 C12 C11 105.27(16)
C13 C12 H12A 110.7
C13 C12 H12B 110.7
C12 C13 H13A 111.0
C12 C13 H13B 111.0
C12 C13 C14 103.80(17)
H13A C13 H13B 109.0
C14 C13 H13A 111.0
C14 C13 H13B 111.0
N1 C14 C13 103.13(17)
N1 C14 H14A 111.1
N1 C14 H14B 111.1
C13 C14 H14A 111.1
C13 C14 H14B 111.1
H14A C14 H14B 109.1
C16 C15 S1 119.55(15)
C20 C15 S1 118.90(14)
C20 C15 C16 121.53(18)
C15 C16 H16 120.4
C17 C16 C15 119.18(18)
C17 C16 H16 120.4
C16 C17 H17 120.8
C18 C17 C16 118.39(17)
C18 C17 H17 120.8
C17 C18 N2 118.78(16)
C17 C18 C19 123.05(18)
C19 C18 N2 118.17(17)
C18 C19 H19 120.8
C20 C19 C18 118.42(18)
C20 C19 H19 120.8
C15 C20 H20 120.3
C19 C20 C15 119.43(17)
C19 C20 H20 120.3
C22 O7 C23 111.74(17)
H21A C21 H21B 109.5
H21A C21 H21C 109.5
H21B C21 H21C 109.5
C22 C21 H21A 109.5
C22 C21 H21B 109.5
C22 C21 H21C 109.5
O7 C22 C21 109.4(2)
O7 C22 H22A 109.8
O7 C22 H22B 109.8
C21 C22 H22A 109.8
C21 C22 H22B 109.8
H22A C22 H22B 108.2
O7 C23 H23A 109.7
O7 C23 H23B 109.7
O7 C23 C24 109.66(19)
H23A C23 H23B 108.2
C24 C23 H23A 109.7
C24 C23 H23B 109.7
C23 C24 H24A 109.5
C23 C24 H24B 109.5
C23 C24 H24C 109.5
H24A C24 H24B 109.5
H24A C24 H24C 109.5
H24B C24 H24C 109.5

loop_
_geom_bond_atom_site_label_1
_geom_bond_atom_site_label_2
_geom_bond_distance
S1 O3 1.4304(14)
S1 O4 1.4304(14)
S1 N1 1.6163(17)
S1 C15 1.7718(19)
F1 C10 1.344(2)
F2 C10 1.344(2)
F3 C10 1.335(2)
O1 C1 1.419(3)
O1 C4 1.373(2)
O2 C8 1.428(2)
O2 C9 1.414(2)
O5 N2 1.221(2)
O6 N2 1.227(2)
N1 C11 1.485(2)
N1 C14 1.476(2)
N2 C18 1.470(2)
C1 H1A 0.9800
C1 H1B 0.9800
C1 H1C 0.9800
C2 H2 0.9500
C2 C3 1.385(3)
C2 C7 1.393(3)
C3 H3 0.9500
C3 C4 1.381(3)
C4 C5 1.386(3)
C5 H5 0.9500
C5 C6 1.401(3)
C6 H6 0.9500
C6 C7 1.383(3)
C7 C8 1.520(3)
C8 H8 1.0000
C8 C11 1.537(3)
C9 H9A 0.9900
C9 H9B 0.9900
C9 C10 1.490(3)
C11 H11 1.0000
C11 C12 1.534(3)
C12 H12A 0.9900
C12 H12B 0.9900
C12 C13 1.523(3)
C13 H13A 0.9900
C13 H13B 0.9900
C13 C14 1.526(3)
C14 H14A 0.9900
C14 H14B 0.9900
C15 C16 1.394(3)
C15 C20 1.387(3)
C16 H16 0.9500
C16 C17 1.385(3)
C17 H17 0.9500
C17 C18 1.380(3)
C18 C19 1.385(3)
C19 H19 0.9500
C19 C20 1.380(3)
C20 H20 0.9500
O7 C22 1.411(3)
O7 C23 1.420(2)
C21 H21A 0.9800
C21 H21B 0.9800
C21 H21C 0.9800
C21 C22 1.491(4)
C22 H22A 0.9900
C22 H22B 0.9900
C23 H23A 0.9900
C23 H23B 0.9900
C23 C24 1.485(4)
C24 H24A 0.9800
C24 H24B 0.9800
C24 H24C 0.9800
